data_4323592
loop_
_publ_author_name
'Jos\'e Vicente'
'Mar\'ia-Teresa Chicote'
'Rita Guerrero'
'Peter G. Jones'
'M. Carmen Ram\'irez de Arellano'

_publ_section_title
;
 Gold(I) Complexes with N-Donor Ligands. 2.1 Reactions of Ammonium Salts
 with [Au(acac-\kC2)(PR3)] To Give [Au(NH3)L]+, [(AuL)2(\m2-NH2)]+,
 [(AuL)4(\m4-N)]+, or [(AuL)3(\m3-O)]+. A New and Facile Synthesis of
 [Au(NH3)2]+Salts. Crystal Structure of [{AuP(C6H4OMe-4)3}3(\m3-O)]CF3SO3
;
_journal_name_full 'Inorganic Chemistry'
_journal_page_first 4438
_journal_page_last 4443
_journal_paper_doi 10.1021/ic970225j
_journal_volume 36
_journal_year 1997
_chemical_formula_sum 'C67 H69 Au3 F3 O14 P3 S'
_chemical_formula_weight 1871.09
_chemical_name_systematic
;
 ?
;
_space_group_IT_number 2
_symmetry_cell_setting triclinic
_symmetry_space_group_name_Hall '-P 1'
_symmetry_space_group_name_H-M 'P -1'
_atom_sites_solution_hydrogens geom
_atom_sites_solution_primary direct
_atom_sites_solution_secondary difmap
_audit_creation_method SHELXL
_cell_angle_alpha 83.39(3)
_cell_angle_beta 86.28(3)
_cell_angle_gamma 65.54(3)
_cell_formula_units_Z 2
_cell_length_a 14.884(3)
_cell_length_b 15.828(3)
_cell_length_c 16.061(3)
_cell_measurement_reflns_used 56
_cell_measurement_temperature 293(2)
_cell_measurement_theta_max 11.5
_cell_measurement_theta_min 10
_cell_volume 3420.6(14)
_computing_cell_refinement 'Stoe DIF4'
_computing_data_collection 'Stoe DIF4'
_computing_data_reduction 'Stoe REDU4'
_computing_molecular_graphics 'Siemens XP'
_computing_publication_material SHELXL-93
_computing_structure_refinement 'SHELXL-93 (Sheldrick, 1993)'
_computing_structure_solution 'SHELXS-86 (Sheldrick, 1990)'
_diffrn_ambient_temperature 293(2)
_diffrn_measurement_device 'Stoe STADI-4'
_diffrn_measurement_method \w-\q-scans
_diffrn_radiation_monochromator graphite
_diffrn_radiation_source 'fine-focus sealed tube'
_diffrn_radiation_type MoK\a
_diffrn_radiation_wavelength 0.71073
_diffrn_reflns_av_R_equivalents 0.0191
_diffrn_reflns_av_sigmaI/netI 0.0384
_diffrn_reflns_limit_h_max 17
_diffrn_reflns_limit_h_min 0
_diffrn_reflns_limit_k_max 18
_diffrn_reflns_limit_k_min -17
_diffrn_reflns_limit_l_max 19
_diffrn_reflns_limit_l_min -19
_diffrn_reflns_number 12562
_diffrn_reflns_theta_max 25.04
_diffrn_reflns_theta_min 3.01
_diffrn_standards_decay_% 0
_diffrn_standards_interval_time 60
_diffrn_standards_number 3
_exptl_absorpt_coefficient_mu 6.588
_exptl_absorpt_correction_T_max 0.981
_exptl_absorpt_correction_T_min 0.493
_exptl_absorpt_correction_type 'Psi scans'
_exptl_crystal_colour colourless
_exptl_crystal_density_diffrn 1.817
_exptl_crystal_description tablet
_exptl_crystal_F_000 1816
_exptl_crystal_size_max 0.5
_exptl_crystal_size_mid 0.3
_exptl_crystal_size_min 0.1
_refine_diff_density_max 1.317
_refine_diff_density_min -1.252
_refine_diff_density_rms 0.146
_refine_ls_extinction_method none
_refine_ls_goodness_of_fit_all 1.043
_refine_ls_goodness_of_fit_obs 1.036
_refine_ls_hydrogen_treatment 'Rigid methyls, others riding'
_refine_ls_matrix_type full
_refine_ls_number_parameters 484
_refine_ls_number_reflns 12039
_refine_ls_number_restraints 425
_refine_ls_restrained_S_all 1.062
_refine_ls_restrained_S_obs 1.035
_refine_ls_R_factor_all 0.0464
_refine_ls_R_factor_obs 0.0370
_refine_ls_shift/esd_max -0.005
_refine_ls_shift/esd_mean 0.000
_refine_ls_structure_factor_coef Fsqd
_refine_ls_weighting_details 'w=1/[\s^2^(Fo^2^)+(0.0291P)^2^+22.0646P] where P=(Fo^2^+2Fc^2^)/3'
_refine_ls_weighting_scheme calc
_refine_ls_wR_factor_all 0.0869
_refine_ls_wR_factor_obs 0.0788
_reflns_number_observed 10491
_reflns_number_total 12058
_reflns_observed_criterion >2sigma(I)
_cod_data_source_file ic970225j.cif
_cod_data_source_block meita
_cod_depositor_comments
;
The following automatic conversions were performed:

'_refine_ls_weighting_scheme' value 'calc
w=1/[\s^2^(Fo^2^)+(0.0291P)^2^+22.0646P] where P=(Fo^2^+2Fc^2^)/3'
was changed to 'calc'. New tag '_refine_ls_weighting_details' was
created. The value of the new tag was set to
'w=1/[\s^2^(Fo^2^)+(0.0291P)^2^+22.0646P] where P=(Fo^2^+2Fc^2^)/3'.

Automatic conversion script
Id: cif_fix_values 3143 2015-03-26 13:38:13Z robertas 
;
_cod_original_cell_volume 3420.7(12)
_cod_database_code 4323592

loop_
_symmetry_equiv_pos_as_xyz
'x, y, z'
'-x, -y, -z'

loop_
_atom_site_aniso_label
_atom_site_aniso_U_11
_atom_site_aniso_U_22
_atom_site_aniso_U_33
_atom_site_aniso_U_23
_atom_site_aniso_U_13
_atom_site_aniso_U_12
Au1 0.02211(14) 0.02097(13) 0.02215(14) -0.00023(10) -0.00070(10) -0.00758(10)
Au2 0.01929(13) 0.02215(13) 0.02275(14) -0.00215(10) -0.00066(10) -0.00816(10)
Au3 0.02278(14) 0.02348(13) 0.02406(14) -0.00250(10) 0.00031(10) -0.01042(10)
P1 0.0248(9) 0.0235(8) 0.0244(9) 0.0015(7) -0.0021(7) -0.0097(7)
P2 0.0201(9) 0.0241(8) 0.0243(9) -0.0037(7) 0.0004(7) -0.0082(7)
P3 0.0251(9) 0.0242(9) 0.0278(10) -0.0031(7) 0.0010(8) -0.0112(7)
O1 0.028(3) 0.018(2) 0.024(3) -0.002(2) -0.001(2) -0.008(2)
O11 0.066(4) 0.082(5) 0.052(4) 0.002(3) 0.004(3) -0.056(4)
O12 0.066(5) 0.101(5) 0.051(4) -0.024(4) -0.011(3) -0.048(4)
O13 0.040(3) 0.036(3) 0.054(4) -0.004(3) 0.014(3) -0.008(3)
O21 0.054(4) 0.032(3) 0.081(5) -0.022(3) -0.006(3) -0.016(3)
O22 0.045(3) 0.045(3) 0.039(3) 0.000(2) -0.015(3) -0.026(3)
O23 0.057(4) 0.068(4) 0.054(4) 0.033(3) 0.006(3) -0.010(3)
O31 0.046(4) 0.043(3) 0.071(5) -0.002(3) -0.030(3) 0.003(3)
O32 0.101(6) 0.072(4) 0.046(4) -0.031(3) 0.040(4) -0.041(4)
O33 0.051(4) 0.042(3) 0.044(3) 0.009(3) 0.002(3) -0.024(3)
S 0.068(4) 0.067(4) 0.064(4) 0.028(3) 0.016(3) 0.006(3)
S' 0.152(9) 0.066(5) 0.058(4) -0.024(4) 0.028(5) -0.057(5)

loop_
_atom_site_label
_atom_site_type_symbol
_atom_site_fract_x
_atom_site_fract_y
_atom_site_fract_z
_atom_site_U_iso_or_equiv
_atom_site_thermal_displace_type
_atom_site_occupancy
_atom_site_calc_flag
_atom_site_refinement_flags
_atom_site_disorder_group
Au1 Au 0.54773(2) 0.57366(2) 0.39802(2) 0.02231(7) Uani 1 d . .
Au2 Au 0.73462(2) 0.39315(2) 0.40184(2) 0.02150(7) Uani 1 d . .
Au3 Au 0.53287(2) 0.39169(2) 0.42099(2) 0.02315(7) Uani 1 d . .
P1 P 0.47315(13) 0.70008(12) 0.31024(11) 0.0245(4) Uani 1 d . .
P2 P 0.87407(13) 0.33450(12) 0.32881(11) 0.0230(4) Uani 1 d . .
P3 P 0.45038(13) 0.33304(12) 0.35278(12) 0.0254(4) Uani 1 d . .
O1 O 0.6124(3) 0.4512(3) 0.4746(3) 0.0238(10) Uani 1 d . .
O11 O 0.7509(5) 0.8635(5) 0.1669(4) 0.059(2) Uani 1 d U .
O12 O 0.2863(5) 0.6120(5) 0.0352(4) 0.066(2) Uani 1 d U .
O13 O 0.1306(4) 0.9600(4) 0.4954(4) 0.0467(15) Uani 1 d U .
O21 O 0.9799(5) -0.0597(4) 0.2718(4) 0.055(2) Uani 1 d U .
O22 O 1.1467(4) 0.3724(4) 0.5604(3) 0.0405(13) Uani 1 d U .
O23 O 0.8656(5) 0.5717(5) 0.0125(4) 0.068(2) Uani 1 d U .
O31 O 0.0806(5) 0.6401(4) 0.2175(4) 0.059(2) Uani 1 d U .
O32 O 0.6786(6) 0.1646(5) 0.0529(4) 0.071(2) Uani 1 d U .
O33 O 0.3419(4) 0.0577(4) 0.5697(4) 0.0454(14) Uani 1 d U .
C111 C 0.5556(5) 0.7521(4) 0.2654(4) 0.0263(15) Uiso 1 d DU .
C112 C 0.5429(6) 0.8020(5) 0.1876(5) 0.040(2) Uiso 1 d DU .
H112 H 0.4888(6) 0.8114(5) 0.1559(5) 0.048 Uiso 1 calc R .
C113 C 0.6092(6) 0.8378(6) 0.1566(6) 0.049(2) Uiso 1 d DU .
H113 H 0.5995(6) 0.8716(6) 0.1042(6) 0.059 Uiso 1 calc R .
C114 C 0.6909(6) 0.8244(5) 0.2027(5) 0.039(2) Uiso 1 d DU .
C115 C 0.7038(6) 0.7747(5) 0.2806(5) 0.036(2) Uiso 1 d DU .
H115 H 0.7571(6) 0.7661(5) 0.3129(5) 0.044 Uiso 1 calc R .
C116 C 0.6381(5) 0.7381(5) 0.3102(5) 0.033(2) Uiso 1 d DU .
H116 H 0.6490(5) 0.7027(5) 0.3619(5) 0.040 Uiso 1 calc R .
C117 C 0.8273(8) 0.8619(8) 0.2165(7) 0.070(3) Uiso 1 d U .
H11A H 0.8636(31) 0.8929(40) 0.1846(15) 0.085 Uiso 1 calc R .
H11B H 0.8711(28) 0.7984(8) 0.2328(35) 0.085 Uiso 1 calc R .
H11C H 0.7990(9) 0.8932(40) 0.2657(21) 0.085 Uiso 1 calc R .
C121 C 0.4190(5) 0.6739(4) 0.2243(4) 0.028(2) Uiso 1 d DU .
C122 C 0.3335(6) 0.7386(6) 0.1864(5) 0.043(2) Uiso 1 d DU .
H122 H 0.3041(6) 0.7986(6) 0.2032(5) 0.052 Uiso 1 calc R .
C123 C 0.2918(7) 0.7148(6) 0.1237(6) 0.054(2) Uiso 1 d DU .
H123 H 0.2338(7) 0.7584(6) 0.0991(6) 0.065 Uiso 1 calc R .
C124 C 0.3354(6) 0.6267(6) 0.0974(6) 0.048(2) Uiso 1 d DU .
C125 C 0.4190(6) 0.5616(6) 0.1345(5) 0.046(2) Uiso 1 d DU .
H125 H 0.4480(6) 0.5018(6) 0.1173(5) 0.056 Uiso 1 calc R .
C126 C 0.4606(6) 0.5852(5) 0.1982(5) 0.041(2) Uiso 1 d DU .
H126 H 0.5174(6) 0.5405(5) 0.2237(5) 0.049 Uiso 1 calc R .
C127 C 0.3317(9) 0.5217(8) 0.0040(8) 0.078(3) Uiso 1 d U .
H12A H 0.2940(31) 0.5199(18) -0.0415(30) 0.094 Uiso 1 calc R .
H12B H 0.3337(49) 0.4746(9) 0.0482(14) 0.094 Uiso 1 calc R .
H12C H 0.3977(20) 0.5105(23) -0.0154(43) 0.094 Uiso 1 calc R .
C131 C 0.3705(5) 0.7863(4) 0.3612(4) 0.0251(14) Uiso 1 d DU .
C132 C 0.3467(5) 0.8810(4) 0.3530(4) 0.028(2) Uiso 1 d DU .
H132 H 0.3843(5) 0.9043(4) 0.3169(4) 0.033 Uiso 1 calc R .
C133 C 0.2674(5) 0.9426(5) 0.3975(5) 0.033(2) Uiso 1 d DU .
H133 H 0.2530(5) 1.0060(5) 0.3920(5) 0.040 Uiso 1 calc R .
C134 C 0.2110(6) 0.9081(5) 0.4495(5) 0.034(2) Uiso 1 d DU .
C135 C 0.2320(6) 0.8137(5) 0.4572(5) 0.035(2) Uiso 1 d DU .
H135 H 0.1924(6) 0.7914(5) 0.4918(5) 0.043 Uiso 1 calc R .
C136 C 0.3106(5) 0.7526(5) 0.4145(4) 0.030(2) Uiso 1 d DU .
H136 H 0.3244(5) 0.6893(5) 0.4205(4) 0.036 Uiso 1 calc R .
C137 C 0.1116(7) 1.0540(6) 0.5023(6) 0.047(2) Uiso 1 d U .
H13A H 0.0570(26) 1.0799(12) 0.5405(26) 0.056 Uiso 1 calc R .
H13B H 0.0958(39) 1.0887(10) 0.4482(8) 0.056 Uiso 1 calc R .
H13C H 0.1691(15) 1.0574(6) 0.5229(32) 0.056 Uiso 1 calc R .
C211 C 0.9098(5) 0.2154(5) 0.3086(4) 0.0260(15) Uiso 1 d DU .
C212 C 0.8387(6) 0.1801(5) 0.3099(4) 0.033(2) Uiso 1 d DU .
H212 H 0.7729(6) 0.2188(5) 0.3196(4) 0.039 Uiso 1 calc R .
C213 C 0.8641(6) 0.0885(5) 0.2968(5) 0.041(2) Uiso 1 d DU .
H213 H 0.8155(6) 0.0658(5) 0.2979(5) 0.050 Uiso 1 calc R .
C214 C 0.9621(5) 0.0299(5) 0.2821(5) 0.039(2) Uiso 1 d DU .
C215 C 1.0339(6) 0.0646(5) 0.2792(5) 0.035(2) Uiso 1 d DU .
H215 H 1.0995(6) 0.0263(5) 0.2681(5) 0.042 Uiso 1 calc R .
C216 C 1.0076(5) 0.1563(5) 0.2928(5) 0.031(2) Uiso 1 d DU .
H216 H 1.0562(5) 0.1791(5) 0.2914(5) 0.038 Uiso 1 calc R .
C217 C 1.0779(7) -0.1229(7) 0.2545(6) 0.058(2) Uiso 1 d U .
H21A H 1.0793(10) -0.1833(12) 0.2497(37) 0.069 Uiso 1 calc R .
H21B H 1.1198(11) -0.1271(32) 0.2992(19) 0.069 Uiso 1 calc R .
H21C H 1.1011(17) -0.1011(22) 0.2028(20) 0.069 Uiso 1 calc R .
C221 C 0.9708(5) 0.3375(4) 0.3895(4) 0.0245(14) Uiso 1 d DU .
C222 C 1.0236(5) 0.3909(5) 0.3644(5) 0.030(2) Uiso 1 d DU .
H222 H 1.0185(5) 0.4187(5) 0.3096(5) 0.036 Uiso 1 calc R .
C223 C 1.0838(5) 0.4034(5) 0.4195(4) 0.032(2) Uiso 1 d DU .
H223 H 1.1186(5) 0.4395(5) 0.4017(4) 0.038 Uiso 1 calc R .
C224 C 1.0920(5) 0.3624(5) 0.5005(4) 0.031(2) Uiso 1 d DU .
C225 C 1.0424(5) 0.3068(5) 0.5263(5) 0.035(2) Uiso 1 d DU .
H225 H 1.0503(5) 0.2769(5) 0.5804(5) 0.042 Uiso 1 calc R .
C226 C 0.9811(5) 0.2954(5) 0.4718(4) 0.031(2) Uiso 1 d DU .
H226 H 0.9463(5) 0.2594(5) 0.4900(4) 0.037 Uiso 1 calc R .
C227 C 1.1919(6) 0.4354(5) 0.5392(5) 0.041(2) Uiso 1 d U .
H22A H 1.2178(33) 0.4451(27) 0.5887(7) 0.050 Uiso 1 calc R .
H22B H 1.1439(11) 0.4939(13) 0.5152(29) 0.050 Uiso 1 calc R .
H22C H 1.2447(25) 0.4099(17) 0.4993(24) 0.050 Uiso 1 calc R .
C231 C 0.8708(5) 0.4047(4) 0.2315(4) 0.0272(15) Uiso 1 d DU .
C232 C 0.9400(6) 0.3747(5) 0.1669(5) 0.038(2) Uiso 1 d DU .
H232 H 0.9892(6) 0.3144(5) 0.1722(5) 0.046 Uiso 1 calc R .
C233 C 0.9372(6) 0.4317(5) 0.0958(5) 0.044(2) Uiso 1 d DU .
H233 H 0.9845(6) 0.4103(5) 0.0536(5) 0.053 Uiso 1 calc R .
C234 C 0.8638(6) 0.5219(5) 0.0864(5) 0.043(2) Uiso 1 d DU .
C235 C 0.7942(6) 0.5538(5) 0.1493(5) 0.038(2) Uiso 1 d DU .
H235 H 0.7454(6) 0.6142(5) 0.1436(5) 0.045 Uiso 1 calc R .
C236 C 0.7976(5) 0.4950(5) 0.2212(5) 0.033(2) Uiso 1 d DU .
H236 H 0.7500(5) 0.5164(5) 0.2634(5) 0.039 Uiso 1 calc R .
C237 C 0.7949(8) 0.6665(7) 0.0012(7) 0.072(3) Uiso 1 d U .
H23A H 0.8063(33) 0.6947(16) -0.0523(19) 0.086 Uiso 1 calc R .
H23B H 0.8014(34) 0.7001(14) 0.0448(25) 0.086 Uiso 1 calc R .
H23C H 0.7295(9) 0.6684(8) 0.0033(43) 0.086 Uiso 1 calc R .
C311 C 0.3369(5) 0.4242(5) 0.3105(4) 0.0275(15) Uiso 1 d DU .
C312 C 0.2907(5) 0.4116(5) 0.2432(5) 0.034(2) Uiso 1 d DU .
H312 H 0.3181(5) 0.3552(5) 0.2195(5) 0.040 Uiso 1 calc R .
C313 C 0.2057(6) 0.4808(5) 0.2113(5) 0.039(2) Uiso 1 d DU .
H313 H 0.1759(6) 0.4709(5) 0.1665(5) 0.047 Uiso 1 calc R .
C314 C 0.1634(6) 0.5660(5) 0.2455(5) 0.040(2) Uiso 1 d DU .
C315 C 0.2085(6) 0.5783(5) 0.3130(5) 0.037(2) Uiso 1 d DU .
H315 H 0.1802(6) 0.6343(5) 0.3374(5) 0.045 Uiso 1 calc R .
C316 C 0.2942(5) 0.5093(5) 0.3446(5) 0.030(2) Uiso 1 d DU .
H316 H 0.3240(5) 0.5195(5) 0.3893(5) 0.036 Uiso 1 calc R .
C317 C 0.0391(9) 0.6320(9) 0.1430(8) 0.084(4) Uiso 1 d U .
H31A H -0.0148(35) 0.6901(18) 0.1263(27) 0.101 Uiso 1 calc R .
H31B H 0.0154(50) 0.5837(36) 0.1532(15) 0.101 Uiso 1 calc R .
H31C H 0.0886(17) 0.6167(50) 0.0991(15) 0.101 Uiso 1 calc R .
C321 C 0.5210(5) 0.2763(5) 0.2634(4) 0.028(2) Uiso 1 d DU .
C322 C 0.5104(5) 0.2019(5) 0.2353(5) 0.035(2) Uiso 1 d DU .
H322 H 0.4685(5) 0.1778(5) 0.2639(5) 0.041 Uiso 1 calc R .
C323 C 0.5625(6) 0.1626(6) 0.1642(5) 0.044(2) Uiso 1 d DU .
H323 H 0.5556(6) 0.1122(6) 0.1454(5) 0.053 Uiso 1 calc R .
C324 C 0.6235(7) 0.1983(6) 0.1225(6) 0.049(2) Uiso 1 d DU .
C325 C 0.6359(6) 0.2721(6) 0.1498(5) 0.047(2) Uiso 1 d DU .
H325 H 0.6783(6) 0.2954(6) 0.1209(5) 0.056 Uiso 1 calc R .
C326 C 0.5844(5) 0.3113(5) 0.2207(5) 0.035(2) Uiso 1 d DU .
H326 H 0.5924(5) 0.3611(5) 0.2396(5) 0.041 Uiso 1 calc R .
C327 C 0.6643(9) 0.0912(8) 0.0179(8) 0.085(4) Uiso 1 d U .
H32A H 0.7030(44) 0.0766(37) -0.0329(26) 0.102 Uiso 1 calc R .
H32B H 0.5957(13) 0.1115(21) 0.0058(44) 0.102 Uiso 1 calc R .
H32C H 0.6845(52) 0.0368(19) 0.0574(20) 0.102 Uiso 1 calc R .
C331 C 0.4174(5) 0.2478(4) 0.4172(4) 0.0247(14) Uiso 1 d DU .
C332 C 0.3328(5) 0.2348(5) 0.4042(5) 0.035(2) Uiso 1 d DU .
H332 H 0.2916(5) 0.2694(5) 0.3601(5) 0.041 Uiso 1 calc R .
C333 C 0.3098(6) 0.1707(5) 0.4565(5) 0.039(2) Uiso 1 d DU .
H333 H 0.2524(6) 0.1632(5) 0.4483(5) 0.047 Uiso 1 calc R .
C334 C 0.3716(5) 0.1179(5) 0.5207(5) 0.034(2) Uiso 1 d DU .
C335 C 0.4574(6) 0.1280(5) 0.5320(5) 0.037(2) Uiso 1 d DU .
H335 H 0.5005(6) 0.0908(5) 0.5740(5) 0.044 Uiso 1 calc R .
C336 C 0.4795(5) 0.1938(5) 0.4804(4) 0.030(2) Uiso 1 d DU .
H336 H 0.5368(5) 0.2014(5) 0.4888(4) 0.037 Uiso 1 calc R .
C337 C 0.4033(6) 0.0010(6) 0.6363(5) 0.046(2) Uiso 1 d U .
H33A H 0.3738(20) -0.0378(26) 0.6655(21) 0.055 Uiso 1 calc R .
H33B H 0.4110(32) 0.0399(6) 0.6745(18) 0.055 Uiso 1 calc R .
H33C H 0.4669(14) -0.0375(27) 0.6141(6) 0.055 Uiso 1 calc R .
S S 0.7032(4) 0.9015(5) 0.8038(4) 0.081(2) Uani 0.522(4) d PDU 1
O91 O 0.7791(13) 0.8140(12) 0.7966(14) 0.0773(11) Uiso 0.522(4) d PDU 1
O92 O 0.7370(11) 0.9800(10) 0.8156(10) 0.0773(11) Uiso 0.522(4) d PDU 1
O93 O 0.6223(10) 0.9303(10) 0.7454(8) 0.0773(11) Uiso 0.522(4) d PDU 1
C99 C 0.6460(12) 0.8934(11) 0.9048(12) 0.0773(11) Uiso 0.522(4) d PDU 1
F1 F 0.6240(8) 0.8211(7) 0.9130(7) 0.0773(11) Uiso 0.522(4) d PDU 1
F2 F 0.7100(9) 0.8833(8) 0.9649(7) 0.0773(11) Uiso 0.522(4) d PDU 1
F3 F 0.5666(8) 0.9683(7) 0.9156(7) 0.0773(11) Uiso 0.522(4) d PDU 1
S' S 0.7504(8) 0.8377(5) 0.8022(5) 0.087(3) Uani 0.478(4) d PDU 2
O91' O 0.7672(11) 0.8643(10) 0.7169(8) 0.0773(11) Uiso 0.478(4) d PDU 2
O92' O 0.7060(11) 0.7722(9) 0.8200(9) 0.0773(11) Uiso 0.478(4) d PDU 2
O93' O 0.8406(10) 0.8141(10) 0.8529(9) 0.0773(11) Uiso 0.478(4) d PDU 2
C99' C 0.6628(14) 0.9409(13) 0.8445(11) 0.0773(11) Uiso 0.478(4) d PDU 2
F1' F 0.6961(10) 1.0086(8) 0.8379(8) 0.0773(11) Uiso 0.478(4) d PDU 2
F2' F 0.5828(9) 0.9661(9) 0.7991(8) 0.0773(11) Uiso 0.478(4) d PDU 2
F3' F 0.6489(10) 0.9235(9) 0.9247(8) 0.0773(11) Uiso 0.478(4) d PDU 2
O10 O 0.0370(10) 0.8622(10) 1.0654(10) 0.168(5) Uiso 1 d DU .
C10 C 0.0174(11) 0.8650(10) 0.9916(11) 0.108(5) Uiso 1 d DU .
C11 C 0.0928(14) 0.8275(12) 0.9285(11) 0.132(6) Uiso 1 d DU .
C12 C -0.0876(19) 0.9152(20) 0.9686(18) 0.249(13) Uiso 1 d DU .

loop_
_atom_type_symbol
_atom_type_description
_atom_type_scat_dispersion_real
_atom_type_scat_dispersion_imag
_atom_type_scat_source
C C 0.0033 0.0016 'International Tables Vol C Tables 4.2.6.8 and 6.1.1.4'
H H 0.0000 0.0000 'International Tables Vol C Tables 4.2.6.8 and 6.1.1.4'
O O 0.0106 0.0060 'International Tables Vol C Tables 4.2.6.8 and 6.1.1.4'
F F 0.0171 0.0103 'International Tables Vol C Tables 4.2.6.8 and 6.1.1.4'
P P 0.1023 0.0942 'International Tables Vol C Tables 4.2.6.8 and 6.1.1.4'
S S 0.1246 0.1234 'International Tables Vol C Tables 4.2.6.8 and 6.1.1.4'
Au Au -2.0133 8.8022 'International Tables Vol C Tables 4.2.6.8 and 6.1.1.4'

loop_
_geom_angle_atom_site_label_1
_geom_angle_atom_site_label_2
_geom_angle_atom_site_label_3
_geom_angle
_geom_angle_site_symmetry_1
_geom_angle_site_symmetry_3
_geom_angle_publ_flag
O1 Au1 P1 175.67(13) . . ?
O1 Au1 Au3 44.27(13) . . ?
P1 Au1 Au3 131.44(5) . . ?
O1 Au1 Au2 41.29(13) . . ?
P1 Au1 Au2 138.21(5) . . ?
Au3 Au1 Au2 60.05(2) . . ?
O1 Au1 Au3 71.24(13) . 2_666 ?
P1 Au1 Au3 110.75(6) . 2_666 ?
Au3 Au1 Au3 89.20(3) . 2_666 ?
Au2 Au1 Au3 109.23(4) . 2_666 ?
O1 Au2 P2 175.33(14) . . ?
O1 Au2 Au3 43.21(13) . . ?
P2 Au2 Au3 141.43(5) . . ?
O1 Au2 Au1 42.22(12) . . ?
P2 Au2 Au1 137.93(5) . . ?
Au3 Au2 Au1 58.46(2) . . ?
O1 Au3 P3 175.04(13) . . ?
O1 Au3 Au1 44.20(12) . . ?
P3 Au3 Au1 132.10(5) . . ?
O1 Au3 Au2 42.17(12) . . ?
P3 Au3 Au2 134.72(5) . . ?
Au1 Au3 Au2 61.49(3) . . ?
O1 Au3 Au1 72.48(12) . 2_666 ?
P3 Au3 Au1 111.95(5) . 2_666 ?
Au1 Au3 Au1 90.80(3) . 2_666 ?
Au2 Au3 Au1 110.36(3) . 2_666 ?
C131 P1 C121 104.6(3) . . ?
C131 P1 C111 109.1(3) . . ?
C121 P1 C111 107.5(3) . . ?
C131 P1 Au1 110.9(2) . . ?
C121 P1 Au1 111.2(2) . . ?
C111 P1 Au1 113.1(2) . . ?
C211 P2 C231 109.6(3) . . ?
C211 P2 C221 107.2(3) . . ?
C231 P2 C221 106.3(3) . . ?
C211 P2 Au2 114.0(2) . . ?
C231 P2 Au2 111.9(2) . . ?
C221 P2 Au2 107.5(2) . . ?
C321 P3 C331 107.0(3) . . ?
C321 P3 C311 105.8(3) . . ?
C331 P3 C311 107.4(3) . . ?
C321 P3 Au3 111.5(2) . . ?
C331 P3 Au3 113.6(2) . . ?
C311 P3 Au3 111.2(2) . . ?
Au2 O1 Au1 96.5(2) . . ?
Au2 O1 Au3 94.6(2) . . ?
Au1 O1 Au3 91.5(2) . . ?
C114 O11 C117 117.5(7) . . ?
C124 O12 C127 116.0(8) . . ?
C134 O13 C137 118.7(6) . . ?
C214 O21 C217 118.9(7) . . ?
C224 O22 C227 117.3(6) . . ?
C234 O23 C237 117.9(7) . . ?
C314 O31 C317 116.8(8) . . ?
C324 O32 C327 117.1(8) . . ?
C334 O33 C337 118.2(6) . . ?
C112 C111 C116 118.0(7) . . ?
C112 C111 P1 123.5(5) . . ?
C116 C111 P1 118.5(5) . . ?
C113 C112 C111 120.5(8) . . ?
C112 C113 C114 120.8(8) . . ?
O11 C114 C115 125.2(7) . . ?
O11 C114 C113 116.0(7) . . ?
C115 C114 C113 118.8(8) . . ?
C116 C115 C114 119.8(7) . . ?
C115 C116 C111 122.0(7) . . ?
C126 C121 C122 118.4(7) . . ?
C126 C121 P1 119.5(6) . . ?
C122 C121 P1 122.0(5) . . ?
C123 C122 C121 120.4(8) . . ?
C124 C123 C122 120.3(9) . . ?
C125 C124 O12 125.3(8) . . ?
C125 C124 C123 120.2(9) . . ?
O12 C124 C123 114.5(8) . . ?
C124 C125 C126 119.6(8) . . ?
C121 C126 C125 121.1(8) . . ?
C132 C131 C136 118.3(6) . . ?
C132 C131 P1 125.5(5) . . ?
C136 C131 P1 116.1(5) . . ?
C131 C132 C133 121.6(6) . . ?
C134 C133 C132 119.0(7) . . ?
O13 C134 C133 125.4(6) . . ?
O13 C134 C135 114.1(6) . . ?
C133 C134 C135 120.5(7) . . ?
C136 C135 C134 120.8(7) . . ?
C135 C136 C131 119.8(6) . . ?
C212 C211 C216 118.4(6) . . ?
C212 C211 P2 119.5(5) . . ?
C216 C211 P2 122.0(5) . . ?
C213 C212 C211 120.9(7) . . ?
C212 C213 C214 120.3(7) . . ?
O21 C214 C215 124.6(7) . . ?
O21 C214 C213 115.8(7) . . ?
C215 C214 C213 119.5(7) . . ?
C216 C215 C214 119.7(7) . . ?
C215 C216 C211 121.2(7) . . ?
C222 C221 C226 118.2(7) . . ?
C222 C221 P2 123.9(5) . . ?
C226 C221 P2 117.1(5) . . ?
C223 C222 C221 121.1(7) . . ?
C224 C223 C222 119.9(7) . . ?
O22 C224 C223 124.7(6) . . ?
O22 C224 C225 115.2(6) . . ?
C223 C224 C225 120.1(7) . . ?
C226 C225 C224 120.0(7) . . ?
C225 C226 C221 120.7(7) . . ?
C232 C231 C236 117.9(7) . . ?
C232 C231 P2 123.4(5) . . ?
C236 C231 P2 118.6(5) . . ?
C233 C232 C231 121.4(7) . . ?
C232 C233 C234 120.2(8) . . ?
O23 C234 C235 124.6(7) . . ?
O23 C234 C233 115.5(7) . . ?
C235 C234 C233 119.8(8) . . ?
C234 C235 C236 119.5(7) . . ?
C235 C236 C231 121.2(7) . . ?
C316 C311 C312 118.2(7) . . ?
C316 C311 P3 120.4(5) . . ?
C312 C311 P3 121.4(5) . . ?
C313 C312 C311 121.1(7) . . ?
C312 C313 C314 120.6(7) . . ?
O31 C314 C315 116.2(7) . . ?
O31 C314 C313 125.4(7) . . ?
C315 C314 C313 118.4(8) . . ?
C316 C315 C314 121.1(7) . . ?
C315 C316 C311 120.6(7) . . ?
C322 C321 C326 119.5(7) . . ?
C322 C321 P3 121.6(5) . . ?
C326 C321 P3 118.8(5) . . ?
C321 C322 C323 120.1(7) . . ?
C324 C323 C322 119.6(8) . . ?
C323 C324 O32 124.4(8) . . ?
C323 C324 C325 121.3(9) . . ?
O32 C324 C325 114.3(8) . . ?
C324 C325 C326 119.3(8) . . ?
C325 C326 C321 120.1(7) . . ?
C336 C331 C332 119.3(6) . . ?
C336 C331 P3 118.2(5) . . ?
C332 C331 P3 122.5(5) . . ?
C333 C332 C331 120.1(7) . . ?
C334 C333 C332 120.2(7) . . ?
O33 C334 C335 124.2(7) . . ?
O33 C334 C333 115.9(7) . . ?
C335 C334 C333 119.9(7) . . ?
C334 C335 C336 119.8(7) . . ?
C331 C336 C335 120.6(7) . . ?
O91 S O93 116.2(11) . . ?
O91 S O92 115.1(11) . . ?
O93 S O92 113.6(8) . . ?
O91 S C99 105.7(10) . . ?
O93 S C99 103.9(8) . . ?
O92 S C99 99.7(8) . . ?
F3 C99 F1 109.4(14) . . ?
F3 C99 F2 107.9(14) . . ?
F1 C99 F2 109.0(14) . . ?
F3 C99 S 111.7(12) . . ?
F1 C99 S 109.9(12) . . ?
F2 C99 S 108.8(12) . . ?
O91' S' O92' 118.5(10) . . ?
O91' S' O93' 110.5(10) . . ?
O92' S' O93' 113.4(9) . . ?
O91' S' C99' 106.5(9) . . ?
O92' S' C99' 103.6(9) . . ?
O93' S' C99' 102.5(8) . . ?
F3' C99' F2' 114.1(16) . . ?
F3' C99' F1' 105.7(14) . . ?
F2' C99' F1' 111.1(14) . . ?
F3' C99' S' 110.1(13) . . ?
F2' C99' S' 104.4(12) . . ?
F1' C99' S' 111.5(13) . . ?
O10 C10 C11 122.2(15) . . ?
O10 C10 C12 116.9(16) . . ?
C11 C10 C12 120.7(20) . . ?

loop_
_geom_bond_atom_site_label_1
_geom_bond_atom_site_label_2
_geom_bond_distance
_geom_bond_site_symmetry_2
_geom_bond_publ_flag
Au1 O1 2.063(4) . ?
Au1 P1 2.222(2) . ?
Au1 Au3 2.9585(7) . ?
Au1 Au2 3.0505(14) . ?
Au1 Au3 3.0919(9) 2_666 ?
Au2 O1 2.026(5) . ?
Au2 P2 2.210(2) . ?
Au2 Au3 3.0078(7) . ?
Au3 O1 2.066(4) . ?
Au3 P3 2.219(2) . ?
Au3 Au1 3.0919(9) 2_666 ?
P1 C131 1.799(7) . ?
P1 C121 1.810(7) . ?
P1 C111 1.813(7) . ?
P2 C211 1.797(7) . ?
P2 C231 1.801(7) . ?
P2 C221 1.809(7) . ?
P3 C321 1.814(7) . ?
P3 C331 1.815(7) . ?
P3 C311 1.817(7) . ?
O11 C114 1.350(9) . ?
O11 C117 1.421(12) . ?
O12 C124 1.370(11) . ?
O12 C127 1.439(12) . ?
O13 C134 1.365(9) . ?
O13 C137 1.411(9) . ?
O21 C214 1.358(9) . ?
O21 C217 1.417(11) . ?
O22 C224 1.363(9) . ?
O22 C227 1.418(9) . ?
O23 C234 1.351(10) . ?
O23 C237 1.431(12) . ?
O31 C314 1.359(10) . ?
O31 C317 1.425(13) . ?
O32 C324 1.365(10) . ?
O32 C327 1.442(13) . ?
O33 C334 1.362(9) . ?
O33 C337 1.419(10) . ?
C111 C112 1.378(10) . ?
C111 C116 1.388(9) . ?
C112 C113 1.371(11) . ?
C113 C114 1.392(11) . ?
C114 C115 1.378(10) . ?
C115 C116 1.364(10) . ?
C121 C126 1.383(10) . ?
C121 C122 1.385(10) . ?
C122 C123 1.380(11) . ?
C123 C124 1.375(11) . ?
C124 C125 1.363(11) . ?
C125 C126 1.389(11) . ?
C131 C132 1.383(9) . ?
C131 C136 1.414(9) . ?
C132 C133 1.397(9) . ?
C133 C134 1.372(9) . ?
C134 C135 1.386(9) . ?
C135 C136 1.374(9) . ?
C211 C212 1.385(9) . ?
C211 C216 1.392(9) . ?
C212 C213 1.375(10) . ?
C213 C214 1.389(10) . ?
C214 C215 1.387(10) . ?
C215 C216 1.378(9) . ?
C221 C222 1.388(9) . ?
C221 C226 1.397(9) . ?
C222 C223 1.384(10) . ?
C223 C224 1.375(9) . ?
C224 C225 1.381(9) . ?
C225 C226 1.380(10) . ?
C231 C232 1.391(10) . ?
C231 C236 1.393(9) . ?
C232 C233 1.363(10) . ?
C233 C234 1.392(10) . ?
C234 C235 1.378(10) . ?
C235 C236 1.387(10) . ?
C311 C316 1.390(9) . ?
C311 C312 1.394(9) . ?
C312 C313 1.368(10) . ?
C313 C314 1.392(10) . ?
C314 C315 1.384(10) . ?
C315 C316 1.372(10) . ?
C321 C322 1.379(9) . ?
C321 C326 1.390(9) . ?
C322 C323 1.393(10) . ?
C323 C324 1.361(11) . ?
C324 C325 1.376(11) . ?
C325 C326 1.388(10) . ?
C331 C336 1.373(9) . ?
C331 C332 1.388(9) . ?
C332 C333 1.381(10) . ?
C333 C334 1.378(10) . ?
C334 C335 1.376(10) . ?
C335 C336 1.389(9) . ?
S O91 1.391(14) . ?
S O93 1.461(12) . ?
S O92 1.556(13) . ?
S C99 1.80(2) . ?
C99 F3 1.30(2) . ?
C99 F1 1.31(2) . ?
C99 F2 1.35(2) . ?
S' O91' 1.424(13) . ?
S' O92' 1.438(14) . ?
S' O93' 1.503(14) . ?
S' C99' 1.79(2) . ?
C99' F3' 1.31(2) . ?
C99' F2' 1.33(2) . ?
C99' F1' 1.34(2) . ?
O10 C10 1.23(2) . ?
C10 C11 1.44(2) . ?
C10 C12 1.48(2) . ?
